data_4133289
loop_
_publ_author_name
'Cheng, Ho Fung'
'd'Aquino, Andrea I'
'Barroso-Flores, Joaqu\'in'
'Mirkin, Chad A.'

_publ_section_title
;
 A Redox-Switchable, Allosteric Coordination Complex.
;
_journal_issue 44
_journal_name_full 'Journal of the American Chemical Society'
_journal_page_first 14590
_journal_page_last 14594
_journal_paper_doi 10.1021/jacs.8b09321
_journal_volume 140
_journal_year 2018
_chemical_formula_moiety 'C20 H21 Fe N2 S, 0.5(H2 O), Cl'
_chemical_formula_sum 'C20 H22 Cl Fe N2 O0.5 S'
_chemical_formula_weight 421.75
_space_group_crystal_system monoclinic
_space_group_IT_number 14
_space_group_name_Hall '-P 2ybc'
_space_group_name_H-M_alt 'P 1 21/c 1'
_atom_sites_solution_hydrogens mixed
_atom_sites_solution_primary dual
_audit_creation_date 2018-03-06
_audit_creation_method
;
Olex2 1.2
(compiled 2017.08.10 svn.r3458 for OlexSys, GUI svn.r5381)
;
_cell_angle_alpha 90
_cell_angle_beta 98.445(4)
_cell_angle_gamma 90
_cell_formula_units_Z 4
_cell_length_a 17.6572(8)
_cell_length_b 11.1718(4)
_cell_length_c 9.4143(6)
_cell_measurement_reflns_used 1068
_cell_measurement_temperature 100(2)
_cell_measurement_theta_max 24.706
_cell_measurement_theta_min 2.848
_cell_volume 1836.95(16)
_computing_cell_refinement 'SAINT V8.38A (?, 2016)'
_computing_data_collection 'APEX2 V2014.11-0 (Bruker, 2014)'
_computing_data_reduction 'SAINT V8.38A (?, 2016)'
_computing_molecular_graphics 'Olex2 (Dolomanov et al., 2009)'
_computing_publication_material 'Olex2 (Dolomanov et al., 2009)'
_computing_structure_refinement 'ShelXL (Sheldrick, 2015)'
_computing_structure_solution 'ShelXT (Sheldrick, 2015)'
_diffrn_ambient_temperature 100.09
_diffrn_detector_area_resol_mean 8
_diffrn_measured_fraction_theta_full 0.996
_diffrn_measured_fraction_theta_max 0.996
_diffrn_measurement_device_type 'Bruker Kappa APEX CCD area detector'
_diffrn_measurement_method '\w and \f scans'
_diffrn_radiation_monochromator 'QuazarTM optics'
_diffrn_radiation_type MoK\a
_diffrn_radiation_wavelength 0.71073
_diffrn_reflns_av_R_equivalents 0.0454
_diffrn_reflns_av_unetI/netI 0.0829
_diffrn_reflns_Laue_measured_fraction_full 0.996
_diffrn_reflns_Laue_measured_fraction_max 0.996
_diffrn_reflns_limit_h_max 20
_diffrn_reflns_limit_h_min -20
_diffrn_reflns_limit_k_max 13
_diffrn_reflns_limit_k_min 0
_diffrn_reflns_limit_l_max 11
_diffrn_reflns_limit_l_min 0
_diffrn_reflns_number 3217
_diffrn_reflns_point_group_measured_fraction_full 0.996
_diffrn_reflns_point_group_measured_fraction_max 0.996
_diffrn_reflns_theta_full 24.991
_diffrn_reflns_theta_max 24.991
_diffrn_reflns_theta_min 2.164
_diffrn_source microsource
_exptl_absorpt_coefficient_mu 1.089
_exptl_absorpt_correction_T_max 0.745145
_exptl_absorpt_correction_T_min 0.542991
_exptl_absorpt_correction_type multi-scan
_exptl_absorpt_process_details
;
 TWINABS-2012/1 (Bruker,2012) was used for absorption correction.
 
For component 1:
 wR2(int) was 0.0970 before and 0.0454 after correction.
 The Ratio of minimum to maximum transmission not present.
 The \l/2 correction factor is Not present
 
For component 2:
 wR2(int) was 0.0924 before and 0.0484 after correction.
 The Ratio of minimum to maximum transmission is 0.76.
 The \l/2 correction factor is Not present

Final HKLF 4 output contains 13507 reflections, Rint = 0.0863
 (3341 with I > 3sig(I), Rint = 0.0410)
;
_exptl_crystal_colour yellow
_exptl_crystal_density_diffrn 1.525
_exptl_crystal_description needle
_exptl_crystal_F_000 876
_exptl_crystal_recrystallization_method 'The material was recrystallised from --- by as supplied'
_exptl_crystal_size_max 0.11
_exptl_crystal_size_mid 0.016
_exptl_crystal_size_min 0.011
_refine_diff_density_max 0.592
_refine_diff_density_min -0.436
_refine_diff_density_rms 0.111
_refine_ls_extinction_method none
_refine_ls_goodness_of_fit_ref 1.051
_refine_ls_hydrogen_treatment constr
_refine_ls_matrix_type full
_refine_ls_number_parameters 240
_refine_ls_number_reflns 3217
_refine_ls_number_restraints 0
_refine_ls_restrained_S_all 1.051
_refine_ls_R_factor_all 0.0782
_refine_ls_R_factor_gt 0.0499
_refine_ls_shift/su_max 0.001
_refine_ls_shift/su_mean 0.000
_refine_ls_structure_factor_coef Fsqd
_refine_ls_weighting_details 'w=1/[\s^2^(Fo^2^)+(0.0323P)^2^+0.5994P] where P=(Fo^2^+2Fc^2^)/3'
_refine_ls_weighting_scheme calc
_refine_ls_wR_factor_gt 0.0812
_refine_ls_wR_factor_ref 0.0890
_reflns_Friedel_coverage 0.000
_reflns_number_gt 2503
_reflns_number_total 3217
_reflns_threshold_expression 'I > 2\s(I)'
_cod_data_source_file ja8b09321_si_002.cif
_cod_data_source_block cx1227
_cod_original_formula_sum 'C20 H22 Cl Fe N2 O0.50 S'
_cod_database_code 4133289
_shelx_shelxl_version_number 2018/1
_shelx_space_group_comment
;
The symmetry employed for this shelxl refinement is uniquely defined
by the following loop, which should always be used as a source of
symmetry information in preference to the above space-group names.
They are only intended as comments.
;
_shelx_estimated_absorpt_t_max 0.988
_shelx_estimated_absorpt_t_min 0.890
_olex2_refinement_description
;
1. Twinned data refinement
 Scales: 0.5403(13)
 0.4597(13)
2. Fixed Uiso
 At 1.2 times of:
  All C(H) groups, All C(H,H) groups
 At 1.5 times of:
  All C(H,H,H) groups, All O(H,H) groups
3. Others
 Fixed Sof: O1(0.5) H1A(0.5) H1B(0.5)
4.a Free rotating group:
 O1(H1A,H1B)
4.b Secondary CH2 refined with riding coordinates:
 C11(H11A,H11B), C12(H12A,H12B)
4.c Aromatic/amide H refined with riding coordinates:
 C1(H1), C2(H2), C3(H3), C4(H4), C5(H5), C6(H6), C7(H7), C8(H8), C9(H9),
 C13(H13), C15(H15), C16(H16), C17(H17), C18(H18)
4.d Idealised Me refined as rotating group:
 C20(H20A,H20B,H20C)
;
_olex2_date_sample_data_collection 2018-03-05
_olex2_date_sample_submission 2018-03-02
_olex2_diffrn_ambient_temperature_device 'Oxford Cryosystems'
_olex2_exptl_crystal_mounting_method 'The crystal was mounted on a MITIGEN holder in Paratone oil'
_olex2_submission_original_sample_id cx1227
_olex2_submission_special_instructions 'No special instructions were received'

loop_
_space_group_symop_operation_xyz
'x, y, z'
'-x, y+1/2, -z+1/2'
'-x, -y, -z'
'x, -y-1/2, z-1/2'

loop_
_atom_site_label
_atom_site_type_symbol
_atom_site_fract_x
_atom_site_fract_y
_atom_site_fract_z
_atom_site_U_iso_or_equiv
_atom_site_adp_type
_atom_site_occupancy
_atom_site_site_symmetry_order
_atom_site_calc_flag
_atom_site_refinement_flags_posn
_atom_site_refinement_flags_occupancy
Fe1 Fe 0.87760(4) 0.55787(6) 0.66311(9) 0.01682(18) Uani 1 1 d . .
S1 S 0.83806(7) 0.27202(10) 0.74595(16) 0.0183(3) Uani 1 1 d . .
N1 N 0.6803(2) 0.1120(3) 0.6422(4) 0.0167(10) Uani 1 1 d . .
N2 N 0.6063(2) 0.1192(3) 0.8093(4) 0.0150(10) Uani 1 1 d . .
C1 C 0.9735(3) 0.6037(4) 0.8005(6) 0.0272(13) Uani 1 1 d . .
H1 H 1.022038 0.565575 0.808032 0.033 Uiso 1 1 calc R .
C2 C 0.9496(3) 0.7011(4) 0.7098(6) 0.0259(13) Uani 1 1 d . .
H2 H 0.978758 0.739953 0.646117 0.031 Uiso 1 1 calc R .
C3 C 0.8738(3) 0.7305(4) 0.7315(5) 0.0255(13) Uani 1 1 d . .
H3 H 0.842824 0.792553 0.684834 0.031 Uiso 1 1 calc R .
C4 C 0.8532(3) 0.6504(5) 0.8355(6) 0.0297(14) Uani 1 1 d . .
H4 H 0.805597 0.649729 0.871139 0.036 Uiso 1 1 calc R .
C5 C 0.9146(3) 0.5718(5) 0.8776(6) 0.0326(15) Uani 1 1 d . .
H5 H 0.915844 0.508861 0.945721 0.039 Uiso 1 1 calc R .
C6 C 0.9014(3) 0.4155(4) 0.5432(6) 0.0205(12) Uani 1 1 d . .
H6 H 0.948813 0.374042 0.551557 0.025 Uiso 1 1 calc R .
C7 C 0.8806(3) 0.5132(4) 0.4548(5) 0.0197(11) Uani 1 1 d . .
H7 H 0.911475 0.549788 0.392375 0.024 Uiso 1 1 calc R .
C8 C 0.8054(3) 0.5493(4) 0.4733(5) 0.0229(12) Uani 1 1 d . .
H8 H 0.777431 0.613835 0.425332 0.028 Uiso 1 1 calc R .
C9 C 0.7794(3) 0.4717(4) 0.5764(5) 0.0175(11) Uani 1 1 d . .
H9 H 0.731297 0.475087 0.610145 0.021 Uiso 1 1 calc R .
C10 C 0.8396(3) 0.3878(4) 0.6192(5) 0.0166(12) Uani 1 1 d . .
C11 C 0.8151(3) 0.1482(4) 0.6204(5) 0.0200(13) Uani 1 1 d . .
H11A H 0.849816 0.151533 0.546942 0.024 Uiso 1 1 calc R .
H11B H 0.824799 0.071814 0.673217 0.024 Uiso 1 1 calc R .
C12 C 0.7327(3) 0.1492(4) 0.5453(5) 0.0192(12) Uani 1 1 d . .
H12A H 0.719116 0.230902 0.509516 0.023 Uiso 1 1 calc R .
H12B H 0.727737 0.094554 0.461658 0.023 Uiso 1 1 calc R .
C13 C 0.6428(3) 0.1829(4) 0.7218(6) 0.0168(12) Uani 1 1 d . .
H13 H 0.642223 0.267808 0.716493 0.020 Uiso 1 1 calc R .
C14 C 0.6209(2) -0.0017(4) 0.7866(5) 0.0128(11) Uani 1 1 d . .
C15 C 0.5962(2) -0.1035(4) 0.8500(6) 0.0166(11) Uani 1 1 d . .
H15 H 0.564817 -0.099444 0.923637 0.020 Uiso 1 1 calc R .
C16 C 0.6199(3) -0.2113(4) 0.7997(6) 0.0212(13) Uani 1 1 d . .
H16 H 0.605378 -0.283731 0.841141 0.025 Uiso 1 1 calc R .
C17 C 0.6650(3) -0.2161(4) 0.6889(6) 0.0203(12) Uani 1 1 d . .
H17 H 0.679060 -0.292124 0.655858 0.024 Uiso 1 1 calc R .
C18 C 0.6893(3) -0.1152(4) 0.6267(6) 0.0197(12) Uani 1 1 d . .
H18 H 0.719750 -0.119102 0.551630 0.024 Uiso 1 1 calc R .
C19 C 0.6668(3) -0.0061(4) 0.6799(5) 0.0164(12) Uani 1 1 d . .
C20 C 0.5544(3) 0.1654(4) 0.9023(5) 0.0218(13) Uani 1 1 d . .
H20A H 0.502111 0.138721 0.866869 0.033 Uiso 1 1 calc GR .
H20B H 0.556154 0.253056 0.902603 0.033 Uiso 1 1 calc GR .
H20C H 0.569728 0.135494 1.000146 0.033 Uiso 1 1 calc GR .
O1 O 0.5011(4) 0.0845(8) 0.5259(10) 0.050(2) Uani 0.5 1 d . P
H1A H 0.541524 0.118219 0.573287 0.075 Uiso 0.5 1 d G P
H1B H 0.517288 0.051602 0.452214 0.075 Uiso 0.5 1 d G P
Cl1 Cl 0.60806(7) 0.47512(11) 0.76219(15) 0.0231(3) Uani 1 1 d . .

loop_
_atom_site_aniso_label
_atom_site_aniso_U_11
_atom_site_aniso_U_22
_atom_site_aniso_U_33
_atom_site_aniso_U_23
_atom_site_aniso_U_13
_atom_site_aniso_U_12
Fe1 0.0148(4) 0.0196(4) 0.0158(4) -0.0017(4) 0.0013(4) -0.0010(3)
S1 0.0199(6) 0.0199(7) 0.0142(8) 0.0012(6) -0.0002(7) -0.0004(5)
N1 0.017(2) 0.020(2) 0.014(3) 0.002(2) 0.0042(19) -0.0025(18)
N2 0.015(2) 0.016(2) 0.014(2) -0.0048(19) 0.0012(19) 0.0029(18)
C1 0.018(3) 0.033(3) 0.027(3) -0.002(3) -0.009(3) -0.004(2)
C2 0.027(3) 0.029(3) 0.021(3) -0.002(3) 0.002(3) -0.011(2)
C3 0.027(3) 0.025(3) 0.022(3) -0.007(2) 0.000(3) 0.001(3)
C4 0.028(3) 0.037(3) 0.025(3) -0.010(3) 0.009(3) -0.004(3)
C5 0.047(4) 0.033(3) 0.015(3) -0.004(3) -0.003(3) -0.013(3)
C6 0.026(3) 0.020(3) 0.016(3) -0.005(2) 0.005(2) -0.001(2)
C7 0.024(3) 0.017(2) 0.018(3) -0.002(2) 0.006(3) -0.009(2)
C8 0.028(3) 0.023(3) 0.016(3) 0.000(3) -0.003(2) -0.001(2)
C9 0.014(3) 0.025(3) 0.012(3) -0.001(2) -0.004(2) -0.005(2)
C10 0.014(3) 0.020(3) 0.015(3) -0.001(2) 0.001(2) 0.002(2)
C11 0.021(3) 0.022(2) 0.018(3) 0.004(2) 0.004(2) 0.005(2)
C12 0.024(3) 0.018(2) 0.016(3) 0.005(2) 0.004(2) -0.004(2)
C13 0.015(3) 0.016(3) 0.017(3) 0.003(2) -0.005(2) -0.002(2)
C14 0.011(3) 0.016(3) 0.011(3) 0.002(2) -0.001(2) 0.004(2)
C15 0.013(3) 0.018(2) 0.019(3) 0.004(2) 0.000(2) -0.001(2)
C16 0.018(3) 0.019(3) 0.024(4) 0.006(2) -0.004(3) -0.010(2)
C17 0.022(3) 0.017(3) 0.021(3) -0.004(3) 0.000(3) -0.002(2)
C18 0.021(3) 0.022(3) 0.015(3) 0.003(3) 0.000(3) 0.001(2)
C19 0.020(3) 0.016(3) 0.012(3) -0.001(2) -0.001(2) 0.001(2)
C20 0.022(3) 0.023(3) 0.022(3) -0.008(2) 0.008(2) 0.001(2)
O1 0.044(5) 0.056(6) 0.048(7) -0.004(5) -0.001(5) -0.007(5)
Cl1 0.0242(7) 0.0187(6) 0.0253(8) -0.0006(6) 0.0004(7) 0.0022(5)

loop_
_atom_type_symbol
_atom_type_description
_atom_type_scat_dispersion_real
_atom_type_scat_dispersion_imag
_atom_type_scat_source
C C 0.0033 0.0016 'International Tables Vol C Tables 4.2.6.8 and 6.1.1.4'
H H 0.0000 0.0000 'International Tables Vol C Tables 4.2.6.8 and 6.1.1.4'
Cl Cl 0.1484 0.1585 'International Tables Vol C Tables 4.2.6.8 and 6.1.1.4'
Fe Fe 0.3463 0.8444 'International Tables Vol C Tables 4.2.6.8 and 6.1.1.4'
N N 0.0061 0.0033 'International Tables Vol C Tables 4.2.6.8 and 6.1.1.4'
O O 0.0106 0.0060 'International Tables Vol C Tables 4.2.6.8 and 6.1.1.4'
S S 0.1246 0.1234 'International Tables Vol C Tables 4.2.6.8 and 6.1.1.4'

loop_
_geom_angle_atom_site_label_1
_geom_angle_atom_site_label_2
_geom_angle_atom_site_label_3
_geom_angle
C1 Fe1 C2 40.29(19)
C1 Fe1 C9 161.3(2)
C3 Fe1 C1 67.9(2)
C3 Fe1 C2 40.69(19)
C3 Fe1 C8 106.0(2)
C3 Fe1 C9 120.4(2)
C4 Fe1 C1 67.5(2)
C4 Fe1 C2 68.1(2)
C4 Fe1 C3 40.72(19)
C4 Fe1 C5 40.5(2)
C4 Fe1 C6 158.8(2)
C4 Fe1 C7 159.8(2)
C4 Fe1 C8 123.2(2)
C4 Fe1 C9 107.0(2)
C4 Fe1 C10 122.4(2)
C5 Fe1 C1 40.2(2)
C5 Fe1 C2 68.2(2)
C5 Fe1 C3 68.6(2)
C5 Fe1 C8 160.3(2)
C5 Fe1 C9 124.2(2)
C5 Fe1 C10 108.7(2)
C6 Fe1 C1 109.2(2)
C6 Fe1 C2 123.9(2)
C6 Fe1 C3 159.5(2)
C6 Fe1 C5 123.3(2)
C6 Fe1 C7 40.00(18)
C6 Fe1 C8 68.3(2)
C6 Fe1 C9 69.00(19)
C6 Fe1 C10 40.99(18)
C7 Fe1 C1 122.4(2)
C7 Fe1 C2 107.2(2)
C7 Fe1 C3 122.97(19)
C7 Fe1 C5 157.9(2)
C7 Fe1 C8 40.9(2)
C7 Fe1 C9 68.9(2)
C7 Fe1 C10 68.28(18)
C8 Fe1 C1 157.1(2)
C8 Fe1 C2 120.8(2)
C8 Fe1 C9 40.91(18)
C9 Fe1 C2 156.3(2)
C10 Fe1 C1 125.52(19)
C10 Fe1 C2 161.2(2)
C10 Fe1 C3 157.2(2)
C10 Fe1 C8 68.50(18)
C10 Fe1 C9 40.99(17)
C10 S1 C11 98.2(2)
C13 N1 C12 126.8(4)
C13 N1 C19 107.6(4)
C19 N1 C12 125.3(4)
C13 N2 C14 107.9(4)
C13 N2 C20 126.3(4)
C14 N2 C20 125.6(4)
Fe1 C1 H1 126.2
C2 C1 Fe1 70.3(3)
C2 C1 H1 125.3
C5 C1 Fe1 69.7(3)
C5 C1 H1 125.3
C5 C1 C2 109.4(5)
Fe1 C2 H2 126.6
C1 C2 Fe1 69.4(3)
C1 C2 H2 126.4
C1 C2 C3 107.2(5)
C3 C2 Fe1 69.1(3)
C3 C2 H2 126.4
Fe1 C3 H3 126.0
C2 C3 Fe1 70.2(3)
C2 C3 H3 126.4
C4 C3 Fe1 69.1(3)
C4 C3 C2 107.3(5)
C4 C3 H3 126.4
Fe1 C4 H4 125.7
C3 C4 Fe1 70.2(3)
C3 C4 H4 125.5
C5 C4 Fe1 70.2(3)
C5 C4 C3 108.9(5)
C5 C4 H4 125.5
Fe1 C5 H5 125.8
C1 C5 Fe1 70.1(3)
C1 C5 C4 107.2(5)
C1 C5 H5 126.4
C4 C5 Fe1 69.3(3)
C4 C5 H5 126.4
Fe1 C6 H6 126.0
C7 C6 Fe1 70.1(3)
C7 C6 H6 125.7
C7 C6 C10 108.5(4)
C10 C6 Fe1 69.8(3)
C10 C6 H6 125.7
Fe1 C7 H7 126.1
C6 C7 Fe1 69.9(3)
C6 C7 H7 125.7
C6 C7 C8 108.5(4)
C8 C7 Fe1 69.8(3)
C8 C7 H7 125.7
Fe1 C8 H8 126.5
C7 C8 Fe1 69.3(3)
C7 C8 H8 125.9
C7 C8 C9 108.1(4)
C9 C8 Fe1 69.8(3)
C9 C8 H8 125.9
Fe1 C9 H9 126.5
C8 C9 Fe1 69.3(3)
C8 C9 H9 126.6
C8 C9 C10 106.8(4)
C10 C9 Fe1 69.2(3)
C10 C9 H9 126.6
S1 C10 Fe1 125.8(3)
C6 C10 Fe1 69.2(3)
C6 C10 S1 126.0(4)
C6 C10 C9 108.0(4)
C9 C10 Fe1 69.8(2)
C9 C10 S1 126.0(4)
S1 C11 H11A 108.8
S1 C11 H11B 108.8
H11A C11 H11B 107.7
C12 C11 S1 113.7(3)
C12 C11 H11A 108.8
C12 C11 H11B 108.8
N1 C12 C11 111.1(4)
N1 C12 H12A 109.4
N1 C12 H12B 109.4
C11 C12 H12A 109.4
C11 C12 H12B 109.4
H12A C12 H12B 108.0
N1 C13 H13 124.5
N2 C13 N1 111.0(4)
N2 C13 H13 124.5
C15 C14 N2 130.6(5)
C19 C14 N2 106.6(4)
C19 C14 C15 122.7(4)
C14 C15 H15 122.0
C16 C15 C14 116.0(5)
C16 C15 H15 122.0
C15 C16 H16 119.3
C15 C16 C17 121.5(4)
C17 C16 H16 119.3
C16 C17 H17 118.9
C18 C17 C16 122.3(5)
C18 C17 H17 118.9
C17 C18 H18 121.9
C17 C18 C19 116.2(5)
C19 C18 H18 121.9
N1 C19 C18 131.7(4)
C14 C19 N1 107.0(4)
C14 C19 C18 121.3(4)
N2 C20 H20A 109.5
N2 C20 H20B 109.5
N2 C20 H20C 109.5
H20A C20 H20B 109.5
H20A C20 H20C 109.5
H20B C20 H20C 109.5
H1A O1 H1B 104.5

loop_
_geom_bond_atom_site_label_1
_geom_bond_atom_site_label_2
_geom_bond_distance
Fe1 C1 2.039(5)
Fe1 C2 2.052(5)
Fe1 C3 2.038(5)
Fe1 C4 2.023(5)
Fe1 C5 2.035(6)
Fe1 C6 2.030(5)
Fe1 C7 2.032(5)
Fe1 C8 2.039(5)
Fe1 C9 2.046(5)
Fe1 C10 2.037(4)
S1 C10 1.763(5)
S1 C11 1.826(5)
N1 C12 1.453(6)
N1 C13 1.332(6)
N1 C19 1.395(6)
N2 C13 1.324(6)
N2 C14 1.398(5)
N2 C20 1.453(6)
C1 H1 0.9500
C1 C2 1.409(7)
C1 C5 1.399(7)
C2 H2 0.9500
C2 C3 1.422(7)
C3 H3 0.9500
C3 C4 1.413(7)
C4 H4 0.9500
C4 C5 1.406(7)
C5 H5 0.9500
C6 H6 0.9500
C6 C7 1.389(6)
C6 C10 1.424(7)
C7 H7 0.9500
C7 C8 1.423(7)
C8 H8 0.9500
C8 C9 1.428(6)
C9 H9 0.9500
C9 C10 1.430(6)
C11 H11A 0.9900
C11 H11B 0.9900
C11 C12 1.521(6)
C12 H12A 0.9900
C12 H12B 0.9900
C13 H13 0.9500
C14 C15 1.385(6)
C14 C19 1.381(7)
C15 H15 0.9500
C15 C16 1.381(6)
C16 H16 0.9500
C16 C17 1.403(7)
C17 H17 0.9500
C17 C18 1.368(6)
C18 H18 0.9500
C18 C19 1.397(6)
C20 H20A 0.9800
C20 H20B 0.9800
C20 H20C 0.9800
O1 H1A 0.8702
O1 H1B 0.8700

loop_
_twin_individual_id
_twin_individual_mass_fraction_refined
1 0.5403(13)
2 0.4597(13)
